data_7026550
loop_
_publ_author_name
'Hu, Ming-Qiang'
'Wen, Hui-Min'
'Ma, Cheng-Bing'
'Li, Na'
'Yan, Qing-Yun'
'Chen, Hui'
'Chen, Chang-Neng'

_publ_section_title
;
 Synthesis, structures and electrochemistry studies of
 2Fe2S-Fe(ii)(S-2N)(2) models for H-cluster of [FeFe]-hydrogenase.
;
_journal_issue 40
_journal_name_full 'Dalton transactions (Cambridge, England : 2003)'
_journal_page_first 9484
_journal_page_last 9486
_journal_paper_doi 10.1039/c0dt00505c
_journal_volume 39
_journal_year 2010
_chemical_formula_moiety 'C32 H30 Fe4 N4 Ni O10 S6'
_chemical_formula_sum 'C32 H30 Fe4 N4 Ni O10 S6'
_chemical_formula_weight 1105.07
_chemical_name_common
;
bis-((pentacarbonylpropanedithiolatodiiron)-
sulfanylpropyliminomethylpyridine) nickel(ii)
;
_chemical_name_systematic
;
bis-[(pentacarbonylpropanedithiolatodiiron)-sulfanylpropyliminomethylpyridine]
nickel(ii)
;
_space_group_IT_number 14
_symmetry_cell_setting monoclinic
_symmetry_space_group_name_Hall '-P 2yn'
_symmetry_space_group_name_H-M 'P 1 21/n 1'
_atom_sites_solution_hydrogens geom
_atom_sites_solution_primary direct
_atom_sites_solution_secondary difmap
_audit_creation_method SHELXL-97
_cell_angle_alpha 90.00
_cell_angle_beta 112.275(4)
_cell_angle_gamma 90.00
_cell_formula_units_Z 4
_cell_length_a 20.100(6)
_cell_length_b 10.429(3)
_cell_length_c 24.241(7)
_cell_measurement_reflns_used 8424
_cell_measurement_temperature 293(2)
_cell_measurement_theta_max 27.4835
_cell_measurement_theta_min 3.0588
_cell_volume 4702(2)
_computing_cell_refinement 'CrystalClear (Rigaku/MSC Inc., 2005)'
_computing_data_collection 'CrystalClear (Rigaku/MSC Inc., 2005)'
_computing_data_reduction 'CrystalClear (Rigaku/MSC Inc., 2005)'
_computing_molecular_graphics 'SHELXTL (Bruker, 2000)'
_computing_publication_material 'SHELXTL (Bruker, 2000)'
_computing_structure_refinement 'SHELXL-97 (Sheldrick, 1997)'
_computing_structure_solution 'SHELXS-97 (Sheldrick, 1990)'
_diffrn_ambient_temperature 293(2)
_diffrn_detector_area_resol_mean 14.6306
_diffrn_measured_fraction_theta_full 0.992
_diffrn_measured_fraction_theta_max 0.992
_diffrn_measurement_device
;
Mercury70 (2x2 bin mode)
;
_diffrn_radiation_detector CCD
_diffrn_radiation_monochromator 'Graphite Monochromator'
_diffrn_radiation_source 'Rotating Anode'
_diffrn_radiation_type MoK\a
_diffrn_radiation_wavelength 0.71073
_diffrn_reflns_av_R_equivalents 0.0403
_diffrn_reflns_av_sigmaI/netI 0.0441
_diffrn_reflns_limit_h_max 26
_diffrn_reflns_limit_h_min -26
_diffrn_reflns_limit_k_max 13
_diffrn_reflns_limit_k_min -13
_diffrn_reflns_limit_l_max 31
_diffrn_reflns_limit_l_min -31
_diffrn_reflns_number 35264
_diffrn_reflns_theta_full 27.49
_diffrn_reflns_theta_max 27.49
_diffrn_reflns_theta_min 2.57
_exptl_absorpt_coefficient_mu 1.915
_exptl_absorpt_correction_T_max 1.0000
_exptl_absorpt_correction_T_min 0.7603
_exptl_absorpt_correction_type multi-scan
_exptl_absorpt_process_details 'SADABS (Sheldrick, 1996)'
_exptl_crystal_colour black
_exptl_crystal_density_diffrn 1.561
_exptl_crystal_density_method 'not measured'
_exptl_crystal_description Prism
_exptl_crystal_F_000 2232
_exptl_crystal_size_max 0.3000
_exptl_crystal_size_mid 0.2500
_exptl_crystal_size_min 0.1000
_platon_squeeze_details
;
;
_refine_diff_density_max 0.413
_refine_diff_density_min -0.341
_refine_diff_density_rms 0.076
_refine_ls_extinction_method none
_refine_ls_goodness_of_fit_ref 1.132
_refine_ls_hydrogen_treatment constr
_refine_ls_matrix_type full
_refine_ls_number_parameters 514
_refine_ls_number_reflns 10722
_refine_ls_number_restraints 0
_refine_ls_restrained_S_all 1.132
_refine_ls_R_factor_all 0.0809
_refine_ls_R_factor_gt 0.0531
_refine_ls_shift/su_max 0.001
_refine_ls_shift/su_mean 0.000
_refine_ls_structure_factor_coef Fsqd
_refine_ls_weighting_details 'calc w=1/[\s^2^(Fo^2^)+(0.0528P)^2^+0.7292P] where P=(Fo^2^+2Fc^2^)/3'
_refine_ls_weighting_scheme calc
_refine_ls_wR_factor_gt 0.1170
_refine_ls_wR_factor_ref 0.1313
_reflns_number_gt 7750
_reflns_number_total 10722
_reflns_threshold_expression >2sigma(I)
_cod_data_source_file c0dt00505c.txt
_cod_data_source_block B2
_cod_depositor_comments
;
The following automatic conversions were performed:

'_symmetry_cell_setting' value 'Monoclinic' changed to 'monoclinic'
according to /home/saulius/struct/CIF-dictionaries/cif_core.dic
dictionary named 'cif_core.dic' version 2.4.2 from
2011-04-26.

'_exptl_absorpt_correction_type' value 'Multi-scan'
changed to 'multi-scan' according to
/home/saulius/struct/CIF-dictionaries/cif_core.dic dictionary named
'cif_core.dic' version 2.4.2 from 2011-04-26.

Automatic conversion script
Id: cif_fix_values 1891 2012-01-12 08:04:46Z andrius 
;
_cod_original_sg_symbol_Hall -P2yn
_cod_original_sg_symbol_H-M P2(1)/n
_cod_database_code 7026550

loop_
_symmetry_equiv_pos_as_xyz
'x, y, z'
'-x+1/2, y+1/2, -z+1/2'
'-x, -y, -z'
'x-1/2, -y-1/2, z-1/2'

loop_
_atom_site_label
_atom_site_type_symbol
_atom_site_fract_x
_atom_site_fract_y
_atom_site_fract_z
_atom_site_U_iso_or_equiv
_atom_site_adp_type
_atom_site_occupancy
_atom_site_symmetry_multiplicity
_atom_site_calc_flag
_atom_site_refinement_flags
Ni1 Ni 0.92368(3) 0.57670(5) 0.19937(2) 0.04605(14) Uani 1 1 d .
Fe1 Fe 1.19140(3) 0.19733(6) 0.24997(3) 0.05765(17) Uani 1 1 d .
Fe2 Fe 1.06327(3) 0.27317(6) 0.20917(3) 0.05361(16) Uani 1 1 d .
Fe3 Fe 0.94105(3) 0.78486(5) 0.45773(2) 0.04774(15) Uani 1 1 d .
Fe4 Fe 0.92633(3) 0.75761(5) 0.35071(2) 0.04369(14) Uani 1 1 d .
S1 S 1.10882(7) 0.13710(12) 0.28822(6) 0.0700(3) Uani 1 1 d .
S2 S 1.15803(6) 0.40095(11) 0.26067(5) 0.0577(3) Uani 1 1 d .
S3 S 0.98517(6) 0.38444(11) 0.23894(5) 0.0551(3) Uani 1 1 d .
S4 S 0.95664(6) 0.59419(9) 0.41828(4) 0.0500(2) Uani 1 1 d .
S5 S 1.01968(6) 0.86493(11) 0.41861(5) 0.0551(3) Uani 1 1 d .
S6 S 0.98259(5) 0.67156(9) 0.29337(4) 0.0453(2) Uani 1 1 d .
N1 N 0.84493(18) 0.7186(4) 0.16921(15) 0.0570(9) Uani 1 1 d .
N2 N 0.84427(17) 0.4941(3) 0.21396(16) 0.0556(9) Uani 1 1 d .
N3 N 0.89279(19) 0.5245(4) 0.11089(17) 0.0630(10) Uani 1 1 d .
N4 N 0.99684(17) 0.6660(3) 0.17815(14) 0.0491(8) Uani 1 1 d .
O1 O 1.3267(2) 0.1370(4) 0.34927(18) 0.1011(13) Uani 1 1 d .
O2 O 1.1573(2) -0.0399(4) 0.1814(2) 0.1013(13) Uani 1 1 d .
O3 O 1.2567(3) 0.3025(4) 0.1706(2) 0.1142(15) Uani 1 1 d .
O4 O 0.9719(3) 0.0641(5) 0.1439(2) 0.1281(17) Uani 1 1 d .
O5 O 1.0574(3) 0.3833(4) 0.09785(17) 0.1098(14) Uani 1 1 d .
O11 O 1.02579(19) 0.7790(4) 0.58725(14) 0.0809(10) Uani 1 1 d .
O12 O 0.86761(19) 1.0326(3) 0.43907(17) 0.0834(10) Uani 1 1 d .
O13 O 0.80756(19) 0.6799(4) 0.45988(17) 0.0885(11) Uani 1 1 d .
O14 O 0.8770(2) 0.9959(3) 0.28561(17) 0.0876(11) Uani 1 1 d .
O15 O 0.78041(18) 0.6589(4) 0.30888(15) 0.0818(10) Uani 1 1 d .
C1 C 1.2738(3) 0.1612(5) 0.3108(2) 0.0713(13) Uani 1 1 d .
C2 C 1.1712(3) 0.0529(5) 0.2093(3) 0.0755(14) Uani 1 1 d .
C3 C 1.2309(3) 0.2608(5) 0.2018(3) 0.0743(14) Uani 1 1 d .
C4 C 1.0079(3) 0.1471(6) 0.1699(3) 0.0814(15) Uani 1 1 d .
C5 C 1.0582(3) 0.3446(5) 0.1425(2) 0.0715(13) Uani 1 1 d .
C6 C 1.1214(3) 0.2184(6) 0.3585(3) 0.0944(18) Uani 1 1 d .
H6A H 1.0758 0.2556 0.3550 0.113 Uiso 1 1 calc R
H6B H 1.1338 0.1544 0.3898 0.113 Uiso 1 1 calc R
C7 C 1.1778(3) 0.3228(7) 0.3779(2) 0.0955(19) Uani 1 1 d .
H7A H 1.1822 0.3537 0.4168 0.115 Uiso 1 1 calc R
H7B H 1.2238 0.2862 0.3819 0.115 Uiso 1 1 calc R
C8 C 1.1619(3) 0.4341(5) 0.3358(2) 0.0792(15) Uani 1 1 d .
H8A H 1.1984 0.4991 0.3535 0.095 Uiso 1 1 calc R
H8B H 1.1161 0.4705 0.3325 0.095 Uiso 1 1 calc R
C11 C 0.9945(2) 0.7815(4) 0.5372(2) 0.0576(11) Uani 1 1 d .
C12 C 0.8992(2) 0.9387(4) 0.44752(19) 0.0583(11) Uani 1 1 d .
C13 C 0.8606(3) 0.7199(4) 0.4593(2) 0.0592(11) Uani 1 1 d .
C14 C 0.8969(2) 0.9013(4) 0.3113(2) 0.0576(11) Uani 1 1 d .
C15 C 0.8388(2) 0.6952(4) 0.32310(17) 0.0527(10) Uani 1 1 d .
C16 C 1.0500(2) 0.5499(4) 0.4382(2) 0.0623(12) Uani 1 1 d .
H16A H 1.0587 0.4712 0.4612 0.075 Uiso 1 1 calc R
H16B H 1.0577 0.5316 0.4019 0.075 Uiso 1 1 calc R
C17 C 1.1042(3) 0.6469(5) 0.4731(2) 0.0750(14) Uani 1 1 d .
H17A H 1.1517 0.6094 0.4845 0.090 Uiso 1 1 calc R
H17B H 1.0965 0.6658 0.5094 0.090 Uiso 1 1 calc R
C18 C 1.1029(2) 0.7709(5) 0.4411(2) 0.0719(13) Uani 1 1 d .
H18A H 1.1125 0.7518 0.4056 0.086 Uiso 1 1 calc R
H18B H 1.1421 0.8240 0.4666 0.086 Uiso 1 1 calc R
C32 C 0.7818(2) 0.6804(5) 0.17079(19) 0.0603(12) Uani 1 1 d .
C33 C 0.7202(3) 0.7559(6) 0.1508(2) 0.0809(17) Uani 1 1 d .
H33A H 0.6771 0.7265 0.1519 0.097 Uiso 1 1 calc R
C34 C 0.7257(3) 0.8761(7) 0.1293(2) 0.096(2) Uani 1 1 d .
H34A H 0.6857 0.9297 0.1158 0.116 Uiso 1 1 calc R
C35 C 0.7890(4) 0.9169(6) 0.1275(2) 0.0931(18) Uani 1 1 d .
H35A H 0.7930 0.9982 0.1132 0.112 Uiso 1 1 calc R
C36 C 0.8474(3) 0.8353(5) 0.1474(2) 0.0752(14) Uani 1 1 d .
H36A H 0.8905 0.8628 0.1455 0.090 Uiso 1 1 calc R
C37 C 0.7838(2) 0.5535(5) 0.1965(2) 0.0661(13) Uani 1 1 d .
H37A H 0.7434 0.5173 0.2001 0.079 Uiso 1 1 calc R
C38 C 0.8554(3) 0.3720(5) 0.2455(3) 0.0810(15) Uani 1 1 d .
H38A H 0.8098 0.3286 0.2361 0.097 Uiso 1 1 calc R
H38B H 0.8764 0.3867 0.2882 0.097 Uiso 1 1 calc R
C39 C 0.9052(3) 0.2898(4) 0.2269(3) 0.0824(16) Uani 1 1 d .
H39A H 0.8823 0.2662 0.1852 0.099 Uiso 1 1 calc R
H39B H 0.9175 0.2120 0.2506 0.099 Uiso 1 1 calc R
C42 C 0.9333(3) 0.5821(5) 0.0846(2) 0.0686(13) Uani 1 1 d .
C43 C 0.9194(4) 0.5670(7) 0.0244(3) 0.116(2) Uani 1 1 d .
H43A H 0.9486 0.6055 0.0072 0.139 Uiso 1 1 calc R
C44 C 0.8616(5) 0.4940(10) -0.0091(3) 0.153(4) Uani 1 1 d .
H44A H 0.8510 0.4838 -0.0497 0.184 Uiso 1 1 calc R
C45 C 0.8189(5) 0.4354(9) 0.0167(4) 0.150(3) Uani 1 1 d .
H45A H 0.7795 0.3855 -0.0057 0.180 Uiso 1 1 calc R
C46 C 0.8367(3) 0.4534(6) 0.0769(3) 0.0971(19) Uani 1 1 d .
H46A H 0.8084 0.4144 0.0948 0.116 Uiso 1 1 calc R
C47 C 0.9917(2) 0.6581(5) 0.1248(2) 0.0640(12) Uani 1 1 d .
H47A H 1.0241 0.6996 0.1118 0.077 Uiso 1 1 calc R
C48 C 1.0537(2) 0.7402(4) 0.2231(2) 0.0600(11) Uani 1 1 d .
H48A H 1.0708 0.8069 0.2039 0.072 Uiso 1 1 calc R
H48B H 1.0939 0.6846 0.2447 0.072 Uiso 1 1 calc R
C49 C 1.0240(2) 0.7992(4) 0.2657(2) 0.0571(11) Uani 1 1 d .
H49A H 0.9885 0.8640 0.2454 0.069 Uiso 1 1 calc R
H49B H 1.0623 0.8396 0.2986 0.069 Uiso 1 1 calc R

loop_
_atom_site_aniso_label
_atom_site_aniso_U_11
_atom_site_aniso_U_22
_atom_site_aniso_U_33
_atom_site_aniso_U_23
_atom_site_aniso_U_13
_atom_site_aniso_U_12
Ni1 0.0446(2) 0.0524(3) 0.0441(3) 0.0009(2) 0.0202(2) -0.0018(2)
Fe1 0.0570(3) 0.0540(4) 0.0672(4) 0.0062(3) 0.0295(3) 0.0058(3)
Fe2 0.0551(3) 0.0528(4) 0.0559(4) 0.0016(3) 0.0244(3) 0.0021(3)
Fe3 0.0557(3) 0.0472(3) 0.0408(3) -0.0038(2) 0.0188(3) 0.0003(3)
Fe4 0.0514(3) 0.0414(3) 0.0386(3) 0.0016(2) 0.0174(2) 0.0028(2)
S1 0.0720(7) 0.0624(7) 0.0863(9) 0.0222(7) 0.0420(7) 0.0066(6)
S2 0.0616(6) 0.0535(6) 0.0634(7) -0.0011(5) 0.0296(6) -0.0016(5)
S3 0.0561(6) 0.0544(6) 0.0610(6) 0.0067(5) 0.0291(5) 0.0038(5)
S4 0.0641(6) 0.0417(5) 0.0462(5) 0.0035(4) 0.0231(5) 0.0048(5)
S5 0.0585(6) 0.0510(6) 0.0571(6) -0.0080(5) 0.0232(5) -0.0076(5)
S6 0.0504(5) 0.0449(5) 0.0430(5) 0.0003(4) 0.0204(4) -0.0004(4)
N1 0.0518(19) 0.071(3) 0.0460(19) -0.0031(18) 0.0157(16) 0.0090(18)
N2 0.0526(19) 0.061(2) 0.061(2) -0.0052(18) 0.0309(17) -0.0059(17)
N3 0.062(2) 0.069(2) 0.060(2) -0.0125(19) 0.0245(19) -0.0029(19)
N4 0.0530(18) 0.051(2) 0.0482(19) 0.0062(15) 0.0251(16) 0.0033(16)
O1 0.077(2) 0.130(4) 0.090(3) 0.023(3) 0.024(2) 0.030(2)
O2 0.097(3) 0.074(3) 0.138(4) -0.028(3) 0.051(3) -0.010(2)
O3 0.135(4) 0.122(4) 0.120(4) 0.011(3) 0.087(3) -0.007(3)
O4 0.124(4) 0.114(4) 0.128(4) -0.040(3) 0.028(3) -0.050(3)
O5 0.146(4) 0.130(4) 0.067(2) 0.020(2) 0.055(3) 0.023(3)
O11 0.086(2) 0.106(3) 0.0401(17) -0.0019(18) 0.0124(17) -0.001(2)
O12 0.092(2) 0.061(2) 0.089(3) 0.0000(19) 0.024(2) 0.020(2)
O13 0.075(2) 0.100(3) 0.101(3) -0.012(2) 0.045(2) -0.017(2)
O14 0.100(3) 0.068(2) 0.105(3) 0.036(2) 0.050(2) 0.029(2)
O15 0.0611(19) 0.102(3) 0.073(2) 0.009(2) 0.0151(18) -0.0086(19)
C1 0.066(3) 0.074(3) 0.080(3) 0.007(3) 0.035(3) 0.009(3)
C2 0.064(3) 0.061(3) 0.108(4) -0.005(3) 0.041(3) 0.001(3)
C3 0.084(3) 0.069(3) 0.086(4) -0.001(3) 0.050(3) 0.003(3)
C4 0.076(3) 0.080(4) 0.084(4) -0.010(3) 0.025(3) -0.011(3)
C5 0.079(3) 0.077(3) 0.057(3) 0.000(3) 0.025(3) 0.012(3)
C6 0.104(4) 0.121(5) 0.075(4) 0.030(3) 0.052(4) 0.017(4)
C7 0.090(4) 0.142(6) 0.058(3) 0.006(4) 0.031(3) 0.022(4)
C8 0.073(3) 0.096(4) 0.072(3) -0.020(3) 0.031(3) 0.000(3)
C11 0.062(2) 0.058(3) 0.056(3) -0.005(2) 0.026(2) -0.002(2)
C12 0.064(3) 0.059(3) 0.048(2) -0.003(2) 0.017(2) -0.003(2)
C13 0.069(3) 0.056(3) 0.054(3) -0.009(2) 0.025(2) -0.001(2)
C14 0.059(2) 0.059(3) 0.061(3) 0.008(2) 0.030(2) 0.011(2)
C15 0.061(2) 0.057(3) 0.039(2) 0.0054(19) 0.017(2) 0.007(2)
C16 0.073(3) 0.058(3) 0.059(3) 0.015(2) 0.029(2) 0.021(2)
C17 0.064(3) 0.095(4) 0.061(3) 0.009(3) 0.018(2) 0.023(3)
C18 0.054(2) 0.089(4) 0.072(3) -0.011(3) 0.023(2) -0.001(2)
C32 0.047(2) 0.081(3) 0.046(2) -0.019(2) 0.0092(19) 0.006(2)
C33 0.051(3) 0.109(5) 0.066(3) -0.033(3) 0.004(2) 0.017(3)
C34 0.086(4) 0.116(5) 0.062(3) -0.026(3) -0.002(3) 0.050(4)
C35 0.105(4) 0.087(4) 0.072(4) 0.012(3) 0.016(3) 0.043(4)
C36 0.082(3) 0.076(3) 0.061(3) 0.015(3) 0.019(3) 0.016(3)
C37 0.043(2) 0.090(4) 0.068(3) -0.027(3) 0.025(2) -0.007(2)
C38 0.074(3) 0.077(4) 0.114(4) 0.004(3) 0.060(3) -0.012(3)
C39 0.087(3) 0.052(3) 0.131(5) 0.012(3) 0.068(4) -0.008(3)
C42 0.075(3) 0.087(4) 0.045(2) -0.004(2) 0.024(2) 0.011(3)
C43 0.120(5) 0.179(7) 0.054(3) -0.024(4) 0.041(4) -0.014(5)
C44 0.145(7) 0.244(11) 0.063(4) -0.063(6) 0.030(5) -0.014(7)
C45 0.133(6) 0.204(9) 0.111(6) -0.088(6) 0.043(5) -0.038(6)
C46 0.083(4) 0.118(5) 0.087(4) -0.037(4) 0.029(3) -0.017(4)
C47 0.065(3) 0.083(3) 0.057(3) 0.012(2) 0.038(2) 0.006(2)
C48 0.055(2) 0.062(3) 0.070(3) 0.004(2) 0.031(2) -0.011(2)
C49 0.065(2) 0.049(2) 0.061(3) -0.004(2) 0.028(2) -0.013(2)

loop_
_atom_type_symbol
_atom_type_description
_atom_type_scat_dispersion_real
_atom_type_scat_dispersion_imag
_atom_type_scat_source
C C 0.0033 0.0016 'International Tables Vol C Tables 4.2.6.8 and 6.1.1.4'
H H 0.0000 0.0000 'International Tables Vol C Tables 4.2.6.8 and 6.1.1.4'
N N 0.0061 0.0033 'International Tables Vol C Tables 4.2.6.8 and 6.1.1.4'
O O 0.0106 0.0060 'International Tables Vol C Tables 4.2.6.8 and 6.1.1.4'
S S 0.1246 0.1234 'International Tables Vol C Tables 4.2.6.8 and 6.1.1.4'
Fe Fe 0.3463 0.8444 'International Tables Vol C Tables 4.2.6.8 and 6.1.1.4'
Ni Ni 0.3393 1.1124 'International Tables Vol C Tables 4.2.6.8 and 6.1.1.4'

loop_
_geom_angle_atom_site_label_1
_geom_angle_atom_site_label_2
_geom_angle_atom_site_label_3
_geom_angle
N2 Ni1 N4 174.85(14)
N2 Ni1 N3 97.27(15)
N4 Ni1 N3 79.26(14)
N2 Ni1 N1 79.24(15)
N4 Ni1 N1 96.65(14)
N3 Ni1 N1 86.19(14)
N2 Ni1 S6 98.94(11)
N4 Ni1 S6 84.40(10)
N3 Ni1 S6 163.61(11)
N1 Ni1 S6 94.46(10)
N2 Ni1 S3 83.69(11)
N4 Ni1 S3 100.39(10)
N3 Ni1 S3 95.91(11)
N1 Ni1 S3 162.93(11)
S6 Ni1 S3 88.27(4)
C2 Fe1 C3 90.9(2)
C2 Fe1 C1 103.0(2)
C3 Fe1 C1 96.6(2)
C2 Fe1 S2 148.02(18)
C3 Fe1 S2 87.23(16)
C1 Fe1 S2 108.88(17)
C2 Fe1 S1 86.76(17)
C3 Fe1 S1 161.97(19)
C1 Fe1 S1 101.32(16)
S2 Fe1 S1 85.35(5)
C2 Fe1 Fe2 93.72(16)
C3 Fe1 Fe2 105.80(18)
C1 Fe1 Fe2 151.74(16)
S2 Fe1 Fe2 56.45(3)
S1 Fe1 Fe2 56.61(4)
C5 Fe2 C4 90.9(3)
C5 Fe2 S2 90.04(18)
C4 Fe2 S2 165.11(19)
C5 Fe2 S3 105.69(17)
C4 Fe2 S3 100.49(19)
S2 Fe2 S3 93.56(5)
C5 Fe2 S1 155.11(17)
C4 Fe2 S1 87.68(19)
S2 Fe2 S1 85.26(5)
S3 Fe2 S1 98.99(5)
C5 Fe2 Fe1 100.94(17)
C4 Fe2 Fe1 108.85(19)
S2 Fe2 Fe1 56.44(4)
S3 Fe2 Fe1 139.70(4)
S1 Fe2 Fe1 56.47(4)
C13 Fe3 C12 87.7(2)
C13 Fe3 C11 98.6(2)
C12 Fe3 C11 102.89(19)
C13 Fe3 S4 86.95(14)
C12 Fe3 S4 149.17(14)
C11 Fe3 S4 107.93(14)
C13 Fe3 S5 158.54(15)
C12 Fe3 S5 88.74(15)
C11 Fe3 S5 102.85(14)
S4 Fe3 S5 85.30(4)
C13 Fe3 Fe4 103.17(14)
C12 Fe3 Fe4 95.37(14)
C11 Fe3 Fe4 152.05(14)
S4 Fe3 Fe4 56.59(3)
S5 Fe3 Fe4 56.14(3)
C15 Fe4 C14 91.5(2)
C15 Fe4 S5 153.50(14)
C14 Fe4 S5 89.40(15)
C15 Fe4 S4 87.30(13)
C14 Fe4 S4 166.46(15)
S5 Fe4 S4 85.71(5)
C15 Fe4 S6 106.17(14)
C14 Fe4 S6 98.44(14)
S5 Fe4 S6 99.87(5)
S4 Fe4 S6 94.84(4)
C15 Fe4 Fe3 98.32(13)
C14 Fe4 Fe3 110.44(15)
S5 Fe4 Fe3 56.88(4)
S4 Fe4 Fe3 56.52(3)
S6 Fe4 Fe3 141.39(4)
C6 S1 Fe1 112.7(2)
C6 S1 Fe2 111.30(19)
Fe1 S1 Fe2 66.93(4)
C8 S2 Fe1 112.84(19)
C8 S2 Fe2 111.65(18)
Fe1 S2 Fe2 67.12(4)
C39 S3 Fe2 110.30(17)
C39 S3 Ni1 95.82(17)
Fe2 S3 Ni1 128.43(5)
C16 S4 Fe3 113.82(16)
C16 S4 Fe4 110.49(15)
Fe3 S4 Fe4 66.90(4)
C18 S5 Fe4 111.23(17)
C18 S5 Fe3 112.17(17)
Fe4 S5 Fe3 66.98(4)
C49 S6 Fe4 109.68(14)
C49 S6 Ni1 94.75(14)
Fe4 S6 Ni1 124.89(5)
C36 N1 C32 117.3(4)
C36 N1 Ni1 130.4(3)
C32 N1 Ni1 112.3(3)
C37 N2 C38 122.2(4)
C37 N2 Ni1 117.5(3)
C38 N2 Ni1 120.3(3)
C46 N3 C42 118.2(5)
C46 N3 Ni1 129.5(4)
C42 N3 Ni1 112.0(3)
C47 N4 C48 122.3(4)
C47 N4 Ni1 117.3(3)
C48 N4 Ni1 120.4(3)
O1 C1 Fe1 179.2(5)
O2 C2 Fe1 178.3(6)
O3 C3 Fe1 179.7(5)
O4 C4 Fe2 179.4(6)
O5 C5 Fe2 174.7(5)
C7 C6 S1 116.4(4)
C8 C7 C6 113.9(5)
C7 C8 S2 116.7(4)
O11 C11 Fe3 177.5(4)
O12 C12 Fe3 174.9(4)
O13 C13 Fe3 178.6(5)
O14 C14 Fe4 179.3(4)
O15 C15 Fe4 174.3(4)
C17 C16 S4 116.0(3)
C16 C17 C18 115.2(4)
C17 C18 S5 116.6(3)
N1 C32 C33 123.2(5)
N1 C32 C37 114.0(4)
C33 C32 C37 122.7(5)
C34 C33 C32 117.3(5)
C35 C34 C33 120.5(5)
C34 C35 C36 118.6(6)
N1 C36 C35 123.2(6)
N2 C37 C32 116.7(4)
N2 C38 C39 109.1(4)
C38 C39 S3 106.8(3)
N3 C42 C43 121.9(5)
N3 C42 C47 113.9(4)
C43 C42 C47 124.1(5)
C44 C43 C42 118.4(7)
C43 C44 C45 120.7(6)
C46 C45 C44 117.5(7)
N3 C46 C45 123.2(7)
N4 C47 C42 117.3(4)
N4 C48 C49 109.0(3)
C48 C49 S6 107.9(3)

loop_
_geom_bond_atom_site_label_1
_geom_bond_atom_site_label_2
_geom_bond_distance
Ni1 N2 1.960(3)
Ni1 N4 1.966(3)
Ni1 N3 2.067(4)
Ni1 N1 2.086(3)
Ni1 S6 2.3512(12)
Ni1 S3 2.3599(13)
Fe1 C2 1.761(6)
Fe1 C3 1.771(5)
Fe1 C1 1.790(5)
Fe1 S2 2.2712(14)
Fe1 S1 2.2752(14)
Fe1 Fe2 2.5111(10)
Fe2 C5 1.748(5)
Fe2 C4 1.753(6)
Fe2 S2 2.2715(13)
Fe2 S3 2.2783(13)
Fe2 S1 2.2789(14)
Fe3 C13 1.767(5)
Fe3 C12 1.785(5)
Fe3 C11 1.815(5)
Fe3 S4 2.2790(12)
Fe3 S5 2.2871(13)
Fe3 Fe4 2.5133(10)
Fe4 C15 1.753(5)
Fe4 C14 1.755(5)
Fe4 S5 2.2675(12)
Fe4 S4 2.2808(12)
Fe4 S6 2.2821(12)
S1 C6 1.833(6)
S2 C8 1.827(5)
S3 C39 1.813(5)
S4 C16 1.811(4)
S5 C18 1.835(5)
S6 C49 1.827(4)
N1 C36 1.335(6)
N1 C32 1.345(5)
N2 C37 1.284(5)
N2 C38 1.459(6)
N3 C46 1.340(6)
N3 C42 1.351(6)
N4 C47 1.261(5)
N4 C48 1.466(5)
O1 C1 1.146(6)
O2 C2 1.154(6)
O3 C3 1.151(6)
O4 C4 1.150(6)
O5 C5 1.149(6)
O11 C11 1.136(5)
O12 C12 1.142(5)
O13 C13 1.150(5)
O14 C14 1.154(5)
O15 C15 1.155(5)
C6 C7 1.512(8)
C7 C8 1.497(7)
C16 C17 1.493(7)
C17 C18 1.502(7)
C32 C33 1.390(6)
C32 C37 1.457(7)
C33 C34 1.379(8)
C34 C35 1.359(9)
C35 C36 1.380(7)
C38 C39 1.510(7)
C42 C43 1.385(7)
C42 C47 1.445(7)
C43 C44 1.368(10)
C44 C45 1.383(11)
C45 C46 1.375(9)
C48 C49 1.507(6)

loop_
_platon_squeeze_void_nr
_platon_squeeze_void_average_x
_platon_squeeze_void_average_y
_platon_squeeze_void_average_z
_platon_squeeze_void_volume
_platon_squeeze_void_count_electrons
_platon_squeeze_void_content
1 0.000 0.000 0.000 315 44 ' '
2 0.795 0.055 0.589 9 1 ' '
3 0.499 0.501 0.500 315 44 ' '
4 0.297 0.451 0.091 9 1 ' '
5 0.703 0.549 0.909 8 0 ' '
6 0.203 0.951 0.409 8 1 ' '
